data_4304898
loop_
_publ_author_name
'Shanmugaperumal Kannan'
'Morgan A. Moody'
'Charles L. Barnes'
'Paul B. Duval'

_publ_section_title
;
Lanthanum(III) and Uranyl(VI) Diglycolamide Complexes: Synthetic Precursors
and Structural Studies Involving Nitrate Complexation
;
_journal_name_full 'Inorganic Chemistry'
_journal_page_first 4691
_journal_page_last 4695
_journal_paper_doi 10.1021/ic7025076
_journal_volume 47
_journal_year 2008
_chemical_formula_sum 'C16 H32 N4 O11 U'
_chemical_formula_weight 694.49
_chemical_name_systematic
; 
 ? 
;
_space_group_IT_number 61
_symmetry_cell_setting orthorhombic
_symmetry_space_group_name_Hall '-P 2ac 2ab'
_symmetry_space_group_name_H-M 'P b c a'
_atom_sites_solution_hydrogens geom
_atom_sites_solution_primary direct
_atom_sites_solution_secondary difmap
_audit_creation_method SHELXL-97
_cell_angle_alpha 90.00
_cell_angle_beta 90.00
_cell_angle_gamma 90.00
_cell_formula_units_Z 8
_cell_length_a 11.8894(5)
_cell_length_b 16.0816(6)
_cell_length_c 25.2065(10)
_cell_measurement_reflns_used 8864
_cell_measurement_temperature 173(2)
_cell_measurement_theta_max 27.1
_cell_measurement_theta_min 2.4
_cell_volume 4819.5(3)
_computing_cell_refinement 'SAINT (Bruker, 1998)'
_computing_data_collection 'SMART (Bruker, 1998)'
_computing_data_reduction 'SAINT (Bruker, 1998)'
_computing_molecular_graphics 'ORTEP-III (Burnett & Johnson, 1996)'
_computing_publication_material 'CIFTAB (Sheldrick, 1997)'
_computing_structure_refinement 'SHELXL-97 (Sheldrick, 1997)'
_computing_structure_solution 'SHELXS-97 (Sheldrick, 1997)'
_diffrn_ambient_temperature 173(2)
_diffrn_measured_fraction_theta_full 0.998
_diffrn_measured_fraction_theta_max 0.998
_diffrn_measurement_device_type 'Bruker SMART CCD area detector'
_diffrn_measurement_method 'omega scans'
_diffrn_radiation_monochromator graphite
_diffrn_radiation_source 'fine-focus sealed tube'
_diffrn_radiation_type MoK\a
_diffrn_radiation_wavelength 0.71073
_diffrn_reflns_av_R_equivalents 0.0566
_diffrn_reflns_av_sigmaI/netI 0.0399
_diffrn_reflns_limit_h_max 15
_diffrn_reflns_limit_h_min -15
_diffrn_reflns_limit_k_max 20
_diffrn_reflns_limit_k_min -20
_diffrn_reflns_limit_l_max 26
_diffrn_reflns_limit_l_min -32
_diffrn_reflns_number 33063
_diffrn_reflns_theta_full 27.17
_diffrn_reflns_theta_max 27.17
_diffrn_reflns_theta_min 1.62
_diffrn_standards_decay_% 0.0
_exptl_absorpt_coefficient_mu 6.796
_exptl_absorpt_correction_T_max 0.69
_exptl_absorpt_correction_T_min 0.35
_exptl_absorpt_correction_type multi-scan
_exptl_absorpt_process_details
;
 Data were corrected for decay and absorption using the program SADABS 
 (Sheldrick, G. M. (2003). SADABS. Version 2.10. University of
 G\"ottingen, Germany).
;
_exptl_crystal_colour yellow
_exptl_crystal_density_diffrn 1.914
_exptl_crystal_density_method 'not measured'
_exptl_crystal_description needle
_exptl_crystal_F_000 2688
_exptl_crystal_size_max 0.35
_exptl_crystal_size_mid 0.06
_exptl_crystal_size_min 0.06
_refine_diff_density_max 0.903
_refine_diff_density_min -0.810
_refine_diff_density_rms 0.117
_refine_ls_extinction_method none
_refine_ls_goodness_of_fit_ref 1.047
_refine_ls_hydrogen_treatment constr
_refine_ls_matrix_type full
_refine_ls_number_parameters 297
_refine_ls_number_reflns 5347
_refine_ls_number_restraints 0
_refine_ls_restrained_S_all 1.047
_refine_ls_R_factor_all 0.0530
_refine_ls_R_factor_gt 0.0309
_refine_ls_shift/su_max 0.002
_refine_ls_shift/su_mean 0.000
_refine_ls_structure_factor_coef Fsqd
_refine_ls_weighting_details 'calc w=1/[\s^2^(Fo^2^)+(0.0197P)^2^+3.9283P] where P=(Fo^2^+2Fc^2^)/3'
_refine_ls_weighting_scheme calc
_refine_ls_wR_factor_gt 0.0529
_refine_ls_wR_factor_ref 0.0576
_reflns_number_gt 4015
_reflns_number_total 5347
_reflns_threshold_expression >2sigma(I)
_cod_data_source_file ic7025076-file008.cif
_cod_data_source_block Kannan25
_cod_database_code 4304898

loop_
_symmetry_equiv_pos_as_xyz
'x, y, z'
'-x+1/2, -y, z+1/2'
'x+1/2, -y+1/2, -z'
'-x, y+1/2, -z+1/2'
'-x, -y, -z'
'x-1/2, y, -z-1/2'
'-x-1/2, y-1/2, z'
'x, -y-1/2, z-1/2'

loop_
_atom_site_label
_atom_site_type_symbol
_atom_site_fract_x
_atom_site_fract_y
_atom_site_fract_z
_atom_site_U_iso_or_equiv
_atom_site_adp_type
_atom_site_occupancy
_atom_site_symmetry_multiplicity
_atom_site_calc_flag
_atom_site_refinement_flags
_atom_site_disorder_assembly
_atom_site_disorder_group
U1 U 0.809870(13) 0.225504(9) 0.409776(6) 0.02075(5) Uani 1 1 d . . .
O1 O 0.6781(3) 0.19814(17) 0.34018(11) 0.0265(7) Uani 1 1 d . . .
N1 N 0.5613(3) 0.1315(2) 0.28354(13) 0.0215(8) Uani 1 1 d . . .
C1 C 0.6265(3) 0.1337(3) 0.32594(16) 0.0208(9) Uani 1 1 d . . .
O2 O 0.7013(2) 0.08589(17) 0.40610(11) 0.0231(6) Uani 1 1 d . . .
N2 N 0.7951(3) 0.0163(2) 0.53384(13) 0.0209(8) Uani 1 1 d . . .
C2 C 0.6431(4) 0.0575(3) 0.36011(16) 0.0227(10) Uani 1 1 d . . .
H2A H 0.5697 0.0329 0.3700 0.027 Uiso 1 1 calc R . .
H2B H 0.6880 0.0151 0.3411 0.027 Uiso 1 1 calc R . .
O3 O 0.8195(3) 0.13031(18) 0.48307(11) 0.0278(7) Uani 1 1 d . . .
N3 N 0.9771(3) 0.3324(2) 0.46472(16) 0.0275(9) Uani 1 1 d . . .
C3 C 0.5044(4) 0.0545(3) 0.26512(18) 0.0285(11) Uani 1 1 d . . .
H3 H 0.5252 0.0088 0.2902 0.034 Uiso 1 1 calc R . .
O4 O 0.9431(3) 0.26525(19) 0.48452(12) 0.0338(8) Uani 1 1 d . . .
N4 N 0.7931(3) 0.3610(2) 0.31978(15) 0.0316(10) Uani 1 1 d . . .
C4 C 0.5469(4) 0.0300(3) 0.21017(17) 0.0326(12) Uani 1 1 d . . .
H4A H 0.5256 0.0730 0.1845 0.049 Uiso 1 1 calc R . .
H4B H 0.5134 -0.0232 0.1998 0.049 Uiso 1 1 calc R . .
H4C H 0.6290 0.0247 0.2110 0.049 Uiso 1 1 calc R . .
O5 O 0.9354(3) 0.35101(19) 0.41939(13) 0.0344(8) Uani 1 1 d . . .
C5 C 0.3775(4) 0.0629(4) 0.2660(2) 0.0538(16) Uani 1 1 d . . .
H5A H 0.3530 0.0802 0.3014 0.081 Uiso 1 1 calc R . .
H5B H 0.3431 0.0093 0.2571 0.081 Uiso 1 1 calc R . .
H5C H 0.3542 0.1047 0.2399 0.081 Uiso 1 1 calc R . .
O6 O 1.0434(3) 0.3780(2) 0.48722(14) 0.0471(10) Uani 1 1 d . . .
C6 C 0.5398(4) 0.2095(3) 0.25263(18) 0.0328(12) Uani 1 1 d . . .
H6 H 0.4815 0.1952 0.2255 0.039 Uiso 1 1 calc R . .
O7 O 0.7230(3) 0.3757(2) 0.35531(15) 0.0512(11) Uani 1 1 d . . .
C7 C 0.4886(5) 0.2769(3) 0.2875(2) 0.0544(17) Uani 1 1 d . . .
H7A H 0.4271 0.2532 0.3085 0.082 Uiso 1 1 calc R . .
H7B H 0.4595 0.3218 0.2651 0.082 Uiso 1 1 calc R . .
H7C H 0.5464 0.2990 0.3114 0.082 Uiso 1 1 calc R . .
O8 O 0.8565(3) 0.3003(2) 0.32435(13) 0.0390(9) Uani 1 1 d . . .
C8 C 0.6431(5) 0.2375(3) 0.2220(2) 0.0440(14) Uani 1 1 d . . .
H8A H 0.7024 0.2536 0.2469 0.066 Uiso 1 1 calc R . .
H8B H 0.6235 0.2852 0.1996 0.066 Uiso 1 1 calc R . .
H8C H 0.6699 0.1918 0.1996 0.066 Uiso 1 1 calc R . .
O9 O 0.7971(3) 0.4057(2) 0.27901(14) 0.0487(10) Uani 1 1 d . . .
C9 C 0.7147(3) 0.0209(3) 0.44443(16) 0.0200(10) Uani 1 1 d . . .
H9A H 0.7558 -0.0267 0.4289 0.024 Uiso 1 1 calc R . .
H9B H 0.6404 0.0013 0.4571 0.024 Uiso 1 1 calc R . .
O10 O 0.7052(2) 0.27717(19) 0.44566(12) 0.0300(7) Uani 1 1 d . . .
C10 C 0.7810(3) 0.0588(3) 0.48948(16) 0.0200(9) Uani 1 1 d . . .
O11 O 0.9172(2) 0.16712(18) 0.37959(12) 0.0294(7) Uani 1 1 d . . .
C11 C 0.7488(4) -0.0695(3) 0.54071(18) 0.0264(10) Uani 1 1 d . . .
H11 H 0.7237 -0.0889 0.5049 0.032 Uiso 1 1 calc R . .
C12 C 0.6461(4) -0.0679(4) 0.5759(2) 0.0441(14) Uani 1 1 d . . .
H12A H 0.6667 -0.0464 0.6110 0.066 Uiso 1 1 calc R . .
H12B H 0.6162 -0.1244 0.5796 0.066 Uiso 1 1 calc R . .
H12C H 0.5887 -0.0319 0.5601 0.066 Uiso 1 1 calc R . .
C13 C 0.8389(4) -0.1302(3) 0.5599(2) 0.0401(13) Uani 1 1 d . . .
H13A H 0.9054 -0.1258 0.5370 0.060 Uiso 1 1 calc R . .
H13B H 0.8095 -0.1871 0.5583 0.060 Uiso 1 1 calc R . .
H13C H 0.8598 -0.1167 0.5965 0.060 Uiso 1 1 calc R . .
C14 C 0.8512(4) 0.0549(3) 0.58048(16) 0.0268(11) Uani 1 1 d . . .
H14 H 0.8464 0.0132 0.6098 0.032 Uiso 1 1 calc R . .
C15 C 0.7876(5) 0.1323(3) 0.59992(19) 0.0463(15) Uani 1 1 d . . .
H15A H 0.8010 0.1785 0.5754 0.069 Uiso 1 1 calc R . .
H15B H 0.8145 0.1475 0.6354 0.069 Uiso 1 1 calc R . .
H15C H 0.7069 0.1202 0.6014 0.069 Uiso 1 1 calc R . .
C16 C 0.9754(4) 0.0696(4) 0.57077(19) 0.0404(13) Uani 1 1 d . . .
H16A H 1.0101 0.0184 0.5575 0.061 Uiso 1 1 calc R . .
H16B H 1.0117 0.0860 0.6041 0.061 Uiso 1 1 calc R . .
H16C H 0.9848 0.1139 0.5445 0.061 Uiso 1 1 calc R . .

loop_
_atom_site_aniso_label
_atom_site_aniso_U_11
_atom_site_aniso_U_22
_atom_site_aniso_U_33
_atom_site_aniso_U_23
_atom_site_aniso_U_13
_atom_site_aniso_U_12
U1 0.02429(8) 0.01851(8) 0.01945(9) -0.00224(7) -0.00257(7) 0.00127(8)
O1 0.0386(19) 0.0176(15) 0.0233(17) -0.0015(13) -0.0131(14) 0.0015(14)
N1 0.026(2) 0.0217(19) 0.017(2) -0.0035(15) -0.0033(15) 0.0045(16)
C1 0.022(2) 0.026(2) 0.015(2) -0.0063(19) -0.0023(17) 0.0043(19)
O2 0.0325(17) 0.0201(15) 0.0166(15) 0.0010(12) -0.0099(14) -0.0032(13)
N2 0.024(2) 0.0233(19) 0.0158(19) -0.0010(15) -0.0019(15) 0.0016(16)
C2 0.028(2) 0.024(2) 0.016(2) 0.0004(18) -0.0064(18) -0.0051(19)
O3 0.0391(19) 0.0217(16) 0.0226(17) 0.0007(13) -0.0112(15) -0.0057(15)
N3 0.021(2) 0.024(2) 0.037(3) -0.0065(19) 0.0014(17) -0.0019(17)
C3 0.035(3) 0.028(3) 0.022(3) 0.003(2) -0.013(2) -0.007(2)
O4 0.0377(19) 0.0299(19) 0.0338(19) -0.0006(15) -0.0116(15) -0.0076(17)
N4 0.048(3) 0.020(2) 0.027(2) -0.0049(17) 0.011(2) -0.012(2)
C4 0.052(3) 0.023(2) 0.023(3) -0.005(2) -0.009(2) 0.004(2)
O5 0.0382(19) 0.0278(18) 0.037(2) 0.0041(15) -0.0033(16) -0.0073(15)
C5 0.035(3) 0.089(5) 0.037(3) -0.009(3) 0.001(3) -0.018(3)
O6 0.045(2) 0.044(2) 0.052(2) -0.0093(19) -0.0080(18) -0.0211(19)
C6 0.048(3) 0.027(3) 0.024(3) -0.002(2) -0.019(2) 0.014(2)
O7 0.053(3) 0.049(2) 0.052(2) -0.025(2) 0.0198(19) -0.0181(19)
C7 0.073(4) 0.035(3) 0.055(4) -0.017(3) -0.034(3) 0.031(3)
O8 0.045(2) 0.039(2) 0.032(2) 0.0096(16) 0.0002(16) 0.0006(17)
C8 0.074(4) 0.030(3) 0.029(3) 0.007(2) -0.011(3) -0.006(3)
O9 0.070(3) 0.031(2) 0.045(2) 0.0083(17) -0.001(2) -0.0012(19)
C9 0.026(3) 0.019(2) 0.015(2) 0.0043(18) -0.0035(16) 0.0019(19)
O10 0.0287(17) 0.0317(17) 0.0297(18) -0.0093(15) -0.0030(13) -0.0002(15)
C10 0.019(2) 0.024(2) 0.018(2) -0.0025(19) -0.0005(16) 0.0022(18)
O11 0.0341(18) 0.0271(18) 0.0272(18) -0.0048(14) -0.0004(14) 0.0077(15)
C11 0.030(3) 0.025(3) 0.024(3) 0.004(2) -0.005(2) -0.004(2)
C12 0.038(3) 0.051(4) 0.043(3) 0.014(3) 0.004(2) -0.007(3)
C13 0.056(4) 0.030(3) 0.035(3) 0.004(2) -0.012(2) 0.005(2)
C14 0.036(3) 0.030(3) 0.014(3) 0.0022(19) -0.0081(18) -0.003(2)
C15 0.067(4) 0.042(3) 0.029(3) -0.015(2) -0.013(2) 0.008(3)
C16 0.032(3) 0.065(4) 0.024(3) 0.002(3) -0.012(2) -0.008(3)

loop_
_atom_type_symbol
_atom_type_description
_atom_type_scat_dispersion_real
_atom_type_scat_dispersion_imag
_atom_type_scat_source
C C 0.0033 0.0016 'International Tables Vol C Tables 4.2.6.8 and 6.1.1.4'
H H 0.0000 0.0000 'International Tables Vol C Tables 4.2.6.8 and 6.1.1.4'
N N 0.0061 0.0033 'International Tables Vol C Tables 4.2.6.8 and 6.1.1.4'
O O 0.0106 0.0060 'International Tables Vol C Tables 4.2.6.8 and 6.1.1.4'
U U -9.6767 9.6646 'International Tables Vol C Tables 4.2.6.8 and 6.1.1.4'

loop_
_geom_angle_atom_site_label_1
_geom_angle_atom_site_label_2
_geom_angle_atom_site_label_3
_geom_angle
_geom_angle_site_symmetry_1
_geom_angle_site_symmetry_3
_geom_angle_publ_flag
O10 U1 O11 174.04(14) . . ?
O10 U1 O1 90.05(12) . . ?
O11 U1 O1 93.43(12) . . ?
O10 U1 O3 86.49(13) . . ?
O11 U1 O3 87.60(12) . . ?
O1 U1 O3 118.54(10) . . ?
O10 U1 O5 89.47(12) . . ?
O11 U1 O5 92.26(12) . . ?
O1 U1 O5 127.23(10) . . ?
O3 U1 O5 114.09(10) . . ?
O10 U1 O8 111.75(13) . . ?
O11 U1 O8 74.11(13) . . ?
O1 U1 O8 66.82(11) . . ?
O3 U1 O8 161.44(11) . . ?
O5 U1 O8 64.62(11) . . ?
O10 U1 O4 86.59(12) . . ?
O11 U1 O4 90.15(12) . . ?
O1 U1 O4 175.71(10) . . ?
O3 U1 O4 63.95(10) . . ?
O5 U1 O4 50.14(10) . . ?
O8 U1 O4 112.02(11) . . ?
O10 U1 O2 94.35(12) . . ?
O11 U1 O2 83.31(12) . . ?
O1 U1 O2 59.23(9) . . ?
O3 U1 O2 59.93(9) . . ?
O5 U1 O2 172.58(9) . . ?
O8 U1 O2 119.40(10) . . ?
O4 U1 O2 123.68(9) . . ?
O10 U1 N3 87.71(12) . . ?
O11 U1 N3 91.42(12) . . ?
O1 U1 N3 152.41(10) . . ?
O3 U1 N3 88.77(10) . . ?
O5 U1 N3 25.32(10) . . ?
O8 U1 N3 88.57(11) . . ?
O4 U1 N3 24.82(10) . . ?
O2 U1 N3 148.36(10) . . ?
C1 O1 U1 132.9(3) . . ?
C1 N1 C3 122.8(4) . . ?
C1 N1 C6 119.9(4) . . ?
C3 N1 C6 117.2(3) . . ?
O1 C1 N1 122.6(4) . . ?
O1 C1 C2 116.3(4) . . ?
N1 C1 C2 121.1(4) . . ?
C2 O2 C9 111.7(3) . . ?
C2 O2 U1 123.3(2) . . ?
C9 O2 U1 123.6(2) . . ?
C10 N2 C14 120.6(4) . . ?
C10 N2 C11 122.0(4) . . ?
C14 N2 C11 117.3(3) . . ?
O2 C2 C1 105.5(3) . . ?
O2 C2 H2A 110.6 . . ?
C1 C2 H2A 110.6 . . ?
O2 C2 H2B 110.6 . . ?
C1 C2 H2B 110.6 . . ?
H2A C2 H2B 108.8 . . ?
C10 O3 U1 132.0(3) . . ?
O6 N3 O4 122.8(4) . . ?
O6 N3 O5 121.8(4) . . ?
O4 N3 O5 115.5(4) . . ?
O6 N3 U1 178.2(3) . . ?
O4 N3 U1 58.2(2) . . ?
O5 N3 U1 57.3(2) . . ?
N1 C3 C5 112.0(4) . . ?
N1 C3 C4 110.4(4) . . ?
C5 C3 C4 111.4(4) . . ?
N1 C3 H3 107.6 . . ?
C5 C3 H3 107.6 . . ?
C4 C3 H3 107.6 . . ?
N3 O4 U1 97.0(2) . . ?
O8 N4 O7 119.3(4) . . ?
O8 N4 O9 120.3(4) . . ?
O7 N4 O9 120.4(4) . . ?
C3 C4 H4A 109.5 . . ?
C3 C4 H4B 109.5 . . ?
H4A C4 H4B 109.5 . . ?
C3 C4 H4C 109.5 . . ?
H4A C4 H4C 109.5 . . ?
H4B C4 H4C 109.5 . . ?
N3 O5 U1 97.4(2) . . ?
C3 C5 H5A 109.5 . . ?
C3 C5 H5B 109.5 . . ?
H5A C5 H5B 109.5 . . ?
C3 C5 H5C 109.5 . . ?
H5A C5 H5C 109.5 . . ?
H5B C5 H5C 109.5 . . ?
N1 C6 C8 112.0(4) . . ?
N1 C6 C7 111.3(4) . . ?
C8 C6 C7 113.9(4) . . ?
N1 C6 H6 106.3 . . ?
C8 C6 H6 106.3 . . ?
C7 C6 H6 106.3 . . ?
C6 C7 H7A 109.5 . . ?
C6 C7 H7B 109.5 . . ?
H7A C7 H7B 109.5 . . ?
C6 C7 H7C 109.5 . . ?
H7A C7 H7C 109.5 . . ?
H7B C7 H7C 109.5 . . ?
N4 O8 U1 108.7(3) . . ?
C6 C8 H8A 109.5 . . ?
C6 C8 H8B 109.5 . . ?
H8A C8 H8B 109.5 . . ?
C6 C8 H8C 109.5 . . ?
H8A C8 H8C 109.5 . . ?
H8B C8 H8C 109.5 . . ?
O2 C9 C10 105.7(3) . . ?
O2 C9 H9A 110.6 . . ?
C10 C9 H9A 110.6 . . ?
O2 C9 H9B 110.6 . . ?
C10 C9 H9B 110.6 . . ?
H9A C9 H9B 108.7 . . ?
O3 C10 N2 122.7(4) . . ?
O3 C10 C9 117.7(4) . . ?
N2 C10 C9 119.5(4) . . ?
N2 C11 C12 110.5(4) . . ?
N2 C11 C13 111.6(4) . . ?
C12 C11 C13 113.1(4) . . ?
N2 C11 H11 107.1 . . ?
C12 C11 H11 107.1 . . ?
C13 C11 H11 107.1 . . ?
C11 C12 H12A 109.5 . . ?
C11 C12 H12B 109.5 . . ?
H12A C12 H12B 109.5 . . ?
C11 C12 H12C 109.5 . . ?
H12A C12 H12C 109.5 . . ?
H12B C12 H12C 109.5 . . ?
C11 C13 H13A 109.5 . . ?
C11 C13 H13B 109.5 . . ?
H13A C13 H13B 109.5 . . ?
C11 C13 H13C 109.5 . . ?
H13A C13 H13C 109.5 . . ?
H13B C13 H13C 109.5 . . ?
N2 C14 C16 112.0(4) . . ?
N2 C14 C15 111.7(4) . . ?
C16 C14 C15 113.8(4) . . ?
N2 C14 H14 106.2 . . ?
C16 C14 H14 106.2 . . ?
C15 C14 H14 106.2 . . ?
C14 C15 H15A 109.5 . . ?
C14 C15 H15B 109.5 . . ?
H15A C15 H15B 109.5 . . ?
C14 C15 H15C 109.5 . . ?
H15A C15 H15C 109.5 . . ?
H15B C15 H15C 109.5 . . ?
C14 C16 H16A 109.5 . . ?
C14 C16 H16B 109.5 . . ?
H16A C16 H16B 109.5 . . ?
C14 C16 H16C 109.5 . . ?
H16A C16 H16C 109.5 . . ?
H16B C16 H16C 109.5 . . ?

loop_
_geom_bond_atom_site_label_1
_geom_bond_atom_site_label_2
_geom_bond_distance
_geom_bond_site_symmetry_2
_geom_bond_publ_flag
U1 O10 1.748(3) . ?
U1 O11 1.758(3) . ?
U1 O1 2.393(3) . ?
U1 O3 2.402(3) . ?
U1 O5 2.522(3) . ?
U1 O8 2.528(3) . ?
U1 O4 2.543(3) . ?
U1 O2 2.592(3) . ?
U1 N3 2.971(4) . ?
O1 C1 1.257(5) . ?
N1 C1 1.321(5) . ?
N1 C3 1.486(5) . ?
N1 C6 1.498(5) . ?
C1 C2 1.510(6) . ?
O2 C2 1.425(5) . ?
O2 C9 1.432(5) . ?
N2 C10 1.321(5) . ?
N2 C14 1.487(5) . ?
N2 C11 1.495(5) . ?
C2 H2A 0.9900 . ?
C2 H2B 0.9900 . ?
O3 C10 1.248(5) . ?
N3 O6 1.216(4) . ?
N3 O4 1.257(5) . ?
N3 O5 1.281(5) . ?
C3 C5 1.515(6) . ?
C3 C4 1.526(6) . ?
C3 H3 1.0000 . ?
N4 O8 1.239(5) . ?
N4 O7 1.246(5) . ?
N4 O9 1.255(5) . ?
C4 H4A 0.9800 . ?
C4 H4B 0.9800 . ?
C4 H4C 0.9800 . ?
C5 H5A 0.9800 . ?
C5 H5B 0.9800 . ?
C5 H5C 0.9800 . ?
C6 C8 1.519(7) . ?
C6 C7 1.522(6) . ?
C6 H6 1.0000 . ?
C7 H7A 0.9800 . ?
C7 H7B 0.9800 . ?
C7 H7C 0.9800 . ?
C8 H8A 0.9800 . ?
C8 H8B 0.9800 . ?
C8 H8C 0.9800 . ?
C9 C10 1.511(5) . ?
C9 H9A 0.9900 . ?
C9 H9B 0.9900 . ?
C11 C12 1.510(6) . ?
C11 C13 1.528(6) . ?
C11 H11 1.0000 . ?
C12 H12A 0.9800 . ?
C12 H12B 0.9800 . ?
C12 H12C 0.9800 . ?
C13 H13A 0.9800 . ?
C13 H13B 0.9800 . ?
C13 H13C 0.9800 . ?
C14 C16 1.516(6) . ?
C14 C15 1.536(7) . ?
C14 H14 1.0000 . ?
C15 H15A 0.9800 . ?
C15 H15B 0.9800 . ?
C15 H15C 0.9800 . ?
C16 H16A 0.9800 . ?
C16 H16B 0.9800 . ?
C16 H16C 0.9800 . ?

loop_
_geom_torsion_atom_site_label_1
_geom_torsion_atom_site_label_2
_geom_torsion_atom_site_label_3
_geom_torsion_atom_site_label_4
_geom_torsion
_geom_torsion_site_symmetry_1
_geom_torsion_site_symmetry_2
_geom_torsion_site_symmetry_3
_geom_torsion_site_symmetry_4
_geom_torsion_publ_flag
O10 U1 O1 C1 -105.2(4) . . . . ?
O11 U1 O1 C1 70.0(4) . . . . ?
O3 U1 O1 C1 -19.1(4) . . . . ?
O5 U1 O1 C1 165.5(3) . . . . ?
O8 U1 O1 C1 141.1(4) . . . . ?
O4 U1 O1 C1 -143.7(13) . . . . ?
O2 U1 O1 C1 -10.1(4) . . . . ?
N3 U1 O1 C1 169.7(3) . . . . ?
U1 O1 C1 N1 -175.9(3) . . . . ?
U1 O1 C1 C2 4.0(6) . . . . ?
C3 N1 C1 O1 177.0(4) . . . . ?
C6 N1 C1 O1 -4.5(6) . . . . ?
C3 N1 C1 C2 -2.9(6) . . . . ?
C6 N1 C1 C2 175.6(4) . . . . ?
O10 U1 O2 C2 102.9(3) . . . . ?
O11 U1 O2 C2 -82.6(3) . . . . ?
O1 U1 O2 C2 15.4(3) . . . . ?
O3 U1 O2 C2 -173.7(3) . . . . ?
O5 U1 O2 C2 -136.3(7) . . . . ?
O8 U1 O2 C2 -15.1(3) . . . . ?
O4 U1 O2 C2 -168.3(3) . . . . ?
N3 U1 O2 C2 -164.4(3) . . . . ?
O10 U1 O2 C9 -92.4(3) . . . . ?
O11 U1 O2 C9 82.1(3) . . . . ?
O1 U1 O2 C9 -179.8(3) . . . . ?
O3 U1 O2 C9 -9.0(3) . . . . ?
O5 U1 O2 C9 28.5(9) . . . . ?
O8 U1 O2 C9 149.6(3) . . . . ?
O4 U1 O2 C9 -3.6(3) . . . . ?
N3 U1 O2 C9 0.3(4) . . . . ?
C9 O2 C2 C1 175.1(3) . . . . ?
U1 O2 C2 C1 -18.5(4) . . . . ?
O1 C1 C2 O2 9.7(5) . . . . ?
N1 C1 C2 O2 -170.4(4) . . . . ?
O10 U1 O3 C10 101.8(4) . . . . ?
O11 U1 O3 C10 -79.0(4) . . . . ?
O1 U1 O3 C10 13.6(4) . . . . ?
O5 U1 O3 C10 -170.4(4) . . . . ?
O8 U1 O3 C10 -88.6(5) . . . . ?
O4 U1 O3 C10 -170.3(4) . . . . ?
O2 U1 O3 C10 4.7(3) . . . . ?
N3 U1 O3 C10 -170.4(4) . . . . ?
O10 U1 N3 O6 -34(10) . . . . ?
O11 U1 N3 O6 152(10) . . . . ?
O1 U1 N3 O6 52(10) . . . . ?
O3 U1 N3 O6 -120(10) . . . . ?
O5 U1 N3 O6 60(10) . . . . ?
O8 U1 N3 O6 78(10) . . . . ?
O4 U1 N3 O6 -120(10) . . . . ?
O2 U1 N3 O6 -128(10) . . . . ?
O10 U1 N3 O4 86.8(3) . . . . ?
O11 U1 N3 O4 -87.3(3) . . . . ?
O1 U1 N3 O4 172.5(2) . . . . ?
O3 U1 N3 O4 0.3(2) . . . . ?
O5 U1 N3 O4 -179.6(4) . . . . ?
O8 U1 N3 O4 -161.3(3) . . . . ?
O2 U1 N3 O4 -7.8(3) . . . . ?
O10 U1 N3 O5 -93.6(3) . . . . ?
O11 U1 N3 O5 92.3(3) . . . . ?
O1 U1 N3 O5 -7.9(4) . . . . ?
O3 U1 N3 O5 179.9(2) . . . . ?
O8 U1 N3 O5 18.2(2) . . . . ?
O4 U1 N3 O5 179.6(4) . . . . ?
O2 U1 N3 O5 171.8(2) . . . . ?
C1 N1 C3 C5 118.2(5) . . . . ?
C6 N1 C3 C5 -60.3(5) . . . . ?
C1 N1 C3 C4 -117.0(4) . . . . ?
C6 N1 C3 C4 64.5(5) . . . . ?
O6 N3 O4 U1 178.1(4) . . . . ?
O5 N3 O4 U1 -0.4(4) . . . . ?
O10 U1 O4 N3 -91.9(3) . . . . ?
O11 U1 O4 N3 93.1(3) . . . . ?
O1 U1 O4 N3 -53.3(15) . . . . ?
O3 U1 O4 N3 -179.7(3) . . . . ?
O5 U1 O4 N3 0.2(2) . . . . ?
O8 U1 O4 N3 20.2(3) . . . . ?
O2 U1 O4 N3 175.1(2) . . . . ?
O6 N3 O5 U1 -178.1(4) . . . . ?
O4 N3 O5 U1 0.4(4) . . . . ?
O10 U1 O5 N3 85.8(3) . . . . ?
O11 U1 O5 N3 -88.5(2) . . . . ?
O1 U1 O5 N3 175.4(2) . . . . ?
O3 U1 O5 N3 -0.2(3) . . . . ?
O8 U1 O5 N3 -159.8(3) . . . . ?
O4 U1 O5 N3 -0.2(2) . . . . ?
O2 U1 O5 N3 -35.4(9) . . . . ?
C1 N1 C6 C8 71.3(5) . . . . ?
C3 N1 C6 C8 -110.2(4) . . . . ?
C1 N1 C6 C7 -57.6(6) . . . . ?
C3 N1 C6 C7 120.9(4) . . . . ?
O7 N4 O8 U1 1.0(5) . . . . ?
O9 N4 O8 U1 -176.7(3) . . . . ?
O10 U1 O8 N4 -3.2(3) . . . . ?
O11 U1 O8 N4 178.0(3) . . . . ?
O1 U1 O8 N4 77.1(3) . . . . ?
O3 U1 O8 N4 -172.0(3) . . . . ?
O5 U1 O8 N4 -81.6(3) . . . . ?
O4 U1 O8 N4 -98.4(3) . . . . ?
O2 U1 O8 N4 105.4(3) . . . . ?
N3 U1 O8 N4 -90.1(3) . . . . ?
C2 O2 C9 C10 177.8(3) . . . . ?
U1 O2 C9 C10 11.5(4) . . . . ?
U1 O3 C10 N2 -179.4(3) . . . . ?
U1 O3 C10 C9 -0.2(6) . . . . ?
C14 N2 C10 O3 4.6(6) . . . . ?
C11 N2 C10 O3 -179.7(4) . . . . ?
C14 N2 C10 C9 -174.5(4) . . . . ?
C11 N2 C10 C9 1.1(6) . . . . ?
O2 C9 C10 O3 -7.3(5) . . . . ?
O2 C9 C10 N2 171.9(3) . . . . ?
C10 N2 C11 C12 -104.7(5) . . . . ?
C14 N2 C11 C12 71.1(5) . . . . ?
C10 N2 C11 C13 128.6(4) . . . . ?
C14 N2 C11 C13 -55.6(5) . . . . ?
C10 N2 C14 C16 -69.0(5) . . . . ?
C11 N2 C14 C16 115.1(4) . . . . ?
C10 N2 C14 C15 60.0(5) . . . . ?
C11 N2 C14 C15 -115.9(4) . . . . ?
